data_7237778
loop_
_publ_author_name
'Wang, Zaibin'
'Peng, Zhixing'
'Huang, Kai'
'Lu, Ping'
'Wang, Yanguang'

_publ_section_title
;
 Butterfly-shaped \p-extended benzothiadiazoles as promising emitting
 materials for white OLEDs
;
_journal_issue 22
_journal_name_full 'Journal of Materials Chemistry C'
_journal_page_first 6706
_journal_paper_doi 10.1039/C9TC01059A
_journal_volume 7
_journal_year 2019
_chemical_formula_moiety 'C46 H30 N4 S'
_chemical_formula_sum 'C46 H30 N4 S'
_chemical_formula_weight 670.80
_space_group_crystal_system monoclinic
_space_group_IT_number 14
_space_group_name_Hall '-P 2ybc'
_space_group_name_H-M_alt 'P 1 21/c 1'
_atom_sites_solution_hydrogens geom
_atom_sites_solution_primary dual
_audit_creation_date 2017-12-12
_audit_creation_method
;
Olex2 1.2
(compiled 2017.03.28 svn.r3405 for OlexSys, GUI svn.r5381)
;
_audit_update_record
;
2018-06-20 deposited with the CCDC.	2019-04-18 downloaded from the CCDC.
;
_cell_angle_alpha 90
_cell_angle_beta 108.750(14)
_cell_angle_gamma 90
_cell_formula_units_Z 4
_cell_length_a 11.7169(14)
_cell_length_b 37.416(4)
_cell_length_c 8.5164(11)
_cell_measurement_reflns_used 2792
_cell_measurement_temperature 293(2)
_cell_measurement_theta_max 29.3689
_cell_measurement_theta_min 3.0644
_cell_volume 3535.4(8)
_computing_cell_refinement
;
CrysAlisPro, Agilent Technologies,
Version 1.171.35.11 (release 16-05-2011 CrysAlis171 .NET)
(compiled May 16 2011,17:55:39)
;
_computing_data_collection
;
CrysAlisPro, Agilent Technologies,
Version 1.171.35.11 (release 16-05-2011 CrysAlis171 .NET)
(compiled May 16 2011,17:55:39)
;
_computing_data_reduction
;
CrysAlisPro, Agilent Technologies,
Version 1.171.35.11 (release 16-05-2011 CrysAlis171 .NET)
(compiled May 16 2011,17:55:39)
;
_computing_molecular_graphics 'Olex2 (Dolomanov et al., 2009)'
_computing_publication_material 'Olex2 (Dolomanov et al., 2009)'
_computing_structure_refinement 'ShelXL (Sheldrick, 2015)'
_computing_structure_solution 'ShelXT (Sheldrick, 2015)'
_diffrn_ambient_temperature 293.15
_diffrn_detector_area_resol_mean 10.3592
_diffrn_measured_fraction_theta_full 0.995
_diffrn_measured_fraction_theta_max 0.995
_diffrn_measurement_details
;
#__ type_ start__ end____ width___ exp.time_
  1 omega   38.00   78.00   1.0000    5.0000
omega____ theta____ kappa____ phi______ frames
    -      -11.6246    0.0000  120.0000 40

#__ type_ start__ end____ width___ exp.time_
  2 omega -101.00    1.00   1.0000    5.0000
omega____ theta____ kappa____ phi______ frames
    -      -11.6246    0.0000  120.0000 102

#__ type_ start__ end____ width___ exp.time_
  3 omega  -22.00   21.00   1.0000    5.0000
omega____ theta____ kappa____ phi______ frames
    -       11.9371  -38.0000 -150.0000 43
;
_diffrn_measurement_device_type 'Xcalibur, Atlas, Gemini ultra'
_diffrn_measurement_method '\w scans'
_diffrn_orient_matrix_UB_11 0.0146819000
_diffrn_orient_matrix_UB_12 -0.0133250000
_diffrn_orient_matrix_UB_13 0.0622730000
_diffrn_orient_matrix_UB_21 -0.0605628000
_diffrn_orient_matrix_UB_22 -0.0060964000
_diffrn_orient_matrix_UB_23 -0.0283391000
_diffrn_orient_matrix_UB_31 0.0146426000
_diffrn_orient_matrix_UB_32 -0.0119717000
_diffrn_orient_matrix_UB_33 -0.0552225000
_diffrn_radiation_monochromator graphite
_diffrn_radiation_type MoK\a
_diffrn_radiation_wavelength 0.71073
_diffrn_reflns_av_R_equivalents 0.0504
_diffrn_reflns_av_unetI/netI 0.0707
_diffrn_reflns_Laue_measured_fraction_full 0.995
_diffrn_reflns_Laue_measured_fraction_max 0.995
_diffrn_reflns_limit_h_max 14
_diffrn_reflns_limit_h_min -13
_diffrn_reflns_limit_k_max 39
_diffrn_reflns_limit_k_min -45
_diffrn_reflns_limit_l_max 10
_diffrn_reflns_limit_l_min -10
_diffrn_reflns_number 14417
_diffrn_reflns_point_group_measured_fraction_full 0.995
_diffrn_reflns_point_group_measured_fraction_max 0.995
_diffrn_reflns_theta_full 25.242
_diffrn_reflns_theta_max 25.344
_diffrn_reflns_theta_min 3.072
_diffrn_source 'Enhance (Mo) X-ray Source'
_exptl_absorpt_coefficient_mu 0.131
_exptl_absorpt_correction_T_max 1.00000
_exptl_absorpt_correction_T_min 0.82099
_exptl_absorpt_correction_type multi-scan
_exptl_absorpt_process_details
;
CrysAlisPro, Agilent Technologies,
Version 1.171.35.11 (release 16-05-2011 CrysAlis171 .NET)
(compiled May 16 2011,17:55:39)
Empirical absorption correction using spherical harmonics,
 implemented in SCALE3 ABSPACK scaling algorithm.
;
_exptl_crystal_colour yellow
_exptl_crystal_colour_primary yellow
_exptl_crystal_density_diffrn 1.260
_exptl_crystal_description block
_exptl_crystal_F_000 1400
_exptl_crystal_size_max 0.48
_exptl_crystal_size_mid 0.46
_exptl_crystal_size_min 0.39
_refine_diff_density_max 0.206
_refine_diff_density_min -0.326
_refine_diff_density_rms 0.043
_refine_ls_extinction_method none
_refine_ls_goodness_of_fit_ref 1.037
_refine_ls_hydrogen_treatment constr
_refine_ls_matrix_type full
_refine_ls_number_parameters 460
_refine_ls_number_reflns 6440
_refine_ls_number_restraints 0
_refine_ls_restrained_S_all 1.037
_refine_ls_R_factor_all 0.1105
_refine_ls_R_factor_gt 0.0626
_refine_ls_shift/su_max 0.001
_refine_ls_shift/su_mean 0.000
_refine_ls_structure_factor_coef Fsqd
_refine_ls_weighting_details 'w=1/[\s^2^(Fo^2^)+(0.0499P)^2^+0.7936P] where P=(Fo^2^+2Fc^2^)/3'
_refine_ls_weighting_scheme calc
_refine_ls_wR_factor_gt 0.1290
_refine_ls_wR_factor_ref 0.1582
_reflns_Friedel_coverage 0.000
_reflns_number_gt 3913
_reflns_number_total 6440
_reflns_threshold_expression 'I > 2\s(I)'
_cod_data_source_file c9tc01059a2.cif
_cod_data_source_block 171212_bzw_8696
_cod_original_cell_volume 3535.5(8)
_cod_database_code 7237778
_shelx_shelxl_version_number 2016/6
_chemical_oxdiff_formula 'C H N O S'
_shelx_space_group_comment
;
The symmetry employed for this shelxl refinement is uniquely defined
by the following loop, which should always be used as a source of
symmetry information in preference to the above space-group names.
They are only intended as comments.
;
_shelx_estimated_absorpt_t_max 0.951
_shelx_estimated_absorpt_t_min 0.940
_reflns_odcompleteness_completeness 99.51
_reflns_odcompleteness_iscentric 1
_reflns_odcompleteness_theta 26.32
_olex2_refinement_description
;
1. Fixed Uiso
 At 1.2 times of:
  All C(H) groups
2.a Aromatic/amide H refined with riding coordinates:
 C3(H3), C6(H6), C10(H10), C11(H11), C13(H13), C14(H14), C16(H16), C17(H17),
 C18(H18), C19(H19), C20(H20), C22(H22), C23(H23), C24(H24), C25(H25), C26(H26),
  C30(H30), C31(H31), C33(H33), C34(H34), C36(H36), C37(H37), C38(H38),
 C39(H39), C40(H40), C42(H42), C43(H43), C44(H44), C45(H45), C46(H46)
;
_olex2_submission_special_instructions 'No special instructions were received'

loop_
_space_group_symop_operation_xyz
'x, y, z'
'-x, y+1/2, -z+1/2'
'-x, -y, -z'
'x, -y-1/2, z-1/2'

loop_
_atom_site_label
_atom_site_type_symbol
_atom_site_fract_x
_atom_site_fract_y
_atom_site_fract_z
_atom_site_U_iso_or_equiv
_atom_site_adp_type
_atom_site_occupancy
_atom_site_site_symmetry_order
_atom_site_calc_flag
_atom_site_refinement_flags_posn
S1 S -0.00683(8) 0.55092(3) 0.34458(14) 0.0951(4) Uani 1 1 d .
N1 N 0.0399(2) 0.59097(8) 0.3390(4) 0.0812(9) Uani 1 1 d .
N2 N 0.1177(2) 0.52974(7) 0.4226(3) 0.0757(8) Uani 1 1 d .
N3 N 1.15204(18) 0.58281(6) 0.8943(3) 0.0542(6) Uani 1 1 d .
N4 N 0.80253(19) 0.79116(6) 0.7306(3) 0.0548(6) Uani 1 1 d .
C1 C 0.1610(2) 0.58941(8) 0.4022(4) 0.0549(7) Uani 1 1 d .
C2 C 0.2061(2) 0.55451(8) 0.4494(3) 0.0524(7) Uani 1 1 d .
C3 C 0.3315(2) 0.54864(8) 0.5155(3) 0.0542(7) Uani 1 1 d .
H3 H 0.361473 0.525756 0.545693 0.065 Uiso 1 1 calc R
C4 C 0.4087(2) 0.57711(7) 0.5347(3) 0.0454(6) Uani 1 1 d .
C5 C 0.3617(2) 0.61306(7) 0.4931(3) 0.0459(6) Uani 1 1 d .
C6 C 0.2404(2) 0.61866(7) 0.4255(3) 0.0537(7) Uani 1 1 d .
H6 H 0.210583 0.641561 0.395179 0.064 Uiso 1 1 calc R
C7 C 0.5369(3) 0.57259(8) 0.5920(4) 0.0556(7) Uani 1 1 d .
C8 C 0.6451(3) 0.57115(8) 0.6354(4) 0.0568(7) Uani 1 1 d .
C9 C 0.7741(2) 0.57229(8) 0.6931(4) 0.0540(7) Uani 1 1 d .
C10 C 0.8433(2) 0.54649(8) 0.7985(4) 0.0573(7) Uani 1 1 d .
H10 H 0.805429 0.526582 0.824686 0.069 Uiso 1 1 calc R
C11 C 0.9669(2) 0.54965(7) 0.8654(4) 0.0550(7) Uani 1 1 d .
H11 H 1.010858 0.532268 0.937944 0.066 Uiso 1 1 calc R
C12 C 1.0260(2) 0.57861(7) 0.8250(3) 0.0488(7) Uani 1 1 d .
C13 C 0.9578(3) 0.60371(8) 0.7145(4) 0.0648(8) Uani 1 1 d .
H13 H 0.996062 0.622844 0.682617 0.078 Uiso 1 1 calc R
C14 C 0.8340(2) 0.60071(8) 0.6511(4) 0.0658(9) Uani 1 1 d .
H14 H 0.790044 0.618127 0.578862 0.079 Uiso 1 1 calc R
C15 C 1.2293(2) 0.55272(7) 0.9488(3) 0.0473(6) Uani 1 1 d .
C16 C 1.2162(2) 0.52275(7) 0.8499(4) 0.0535(7) Uani 1 1 d .
H16 H 1.156195 0.522090 0.747141 0.064 Uiso 1 1 calc R
C17 C 1.2918(3) 0.49377(8) 0.9028(4) 0.0608(8) Uani 1 1 d .
H17 H 1.281252 0.473512 0.836346 0.073 Uiso 1 1 calc R
C18 C 1.3822(2) 0.49461(8) 1.0525(4) 0.0621(8) Uani 1 1 d .
H18 H 1.433375 0.475124 1.087181 0.074 Uiso 1 1 calc R
C19 C 1.3964(2) 0.52442(8) 1.1506(4) 0.0617(8) Uani 1 1 d .
H19 H 1.457470 0.525062 1.252345 0.074 Uiso 1 1 calc R
C20 C 1.3211(2) 0.55344(8) 1.0996(4) 0.0561(7) Uani 1 1 d .
H20 H 1.331885 0.573576 1.166848 0.067 Uiso 1 1 calc R
C21 C 1.2035(2) 0.61753(7) 0.9286(3) 0.0485(7) Uani 1 1 d .
C22 C 1.3036(2) 0.62612(8) 0.8846(4) 0.0587(7) Uani 1 1 d .
H22 H 1.335719 0.609296 0.830152 0.070 Uiso 1 1 calc R
C23 C 1.3566(3) 0.65923(10) 0.9201(4) 0.0740(10) Uani 1 1 d .
H23 H 1.424049 0.664697 0.889586 0.089 Uiso 1 1 calc R
C24 C 1.3104(3) 0.68395(9) 0.9998(5) 0.0824(11) Uani 1 1 d .
H24 H 1.346824 0.706247 1.025065 0.099 Uiso 1 1 calc R
C25 C 1.2108(4) 0.67614(9) 1.0429(4) 0.0806(10) Uani 1 1 d .
H25 H 1.179057 0.693309 1.096104 0.097 Uiso 1 1 calc R
C26 C 1.1561(3) 0.64279(8) 1.0082(4) 0.0649(8) Uani 1 1 d .
H26 H 1.088339 0.637567 1.038226 0.078 Uiso 1 1 calc R
C27 C 0.4425(2) 0.64275(7) 0.5273(4) 0.0535(7) Uani 1 1 d .
C28 C 0.5056(3) 0.66851(8) 0.5618(4) 0.0579(7) Uani 1 1 d .
C29 C 0.5813(3) 0.69966(8) 0.6022(3) 0.0525(7) Uani 1 1 d .
C30 C 0.6951(3) 0.69804(8) 0.7220(4) 0.0608(8) Uani 1 1 d .
H30 H 0.722514 0.676381 0.774078 0.073 Uiso 1 1 calc R
C31 C 0.7679(3) 0.72783(7) 0.7648(4) 0.0594(8) Uani 1 1 d .
H31 H 0.842803 0.726066 0.846394 0.071 Uiso 1 1 calc R
C32 C 0.7304(2) 0.76053(7) 0.6872(3) 0.0505(7) Uani 1 1 d .
C33 C 0.6180(2) 0.76196(7) 0.5649(4) 0.0538(7) Uani 1 1 d .
H33 H 0.591701 0.783362 0.509528 0.065 Uiso 1 1 calc R
C34 C 0.5453(2) 0.73227(8) 0.5247(4) 0.0586(8) Uani 1 1 d .
H34 H 0.470220 0.734085 0.443576 0.070 Uiso 1 1 calc R
C35 C 0.9272(2) 0.78926(7) 0.8252(3) 0.0497(7) Uani 1 1 d .
C36 C 1.0059(3) 0.76829(8) 0.7752(4) 0.0637(8) Uani 1 1 d .
H36 H 0.977729 0.754851 0.678473 0.076 Uiso 1 1 calc R
C37 C 1.1269(3) 0.76718(9) 0.8686(4) 0.0689(9) Uani 1 1 d .
H37 H 1.179549 0.752868 0.834692 0.083 Uiso 1 1 calc R
C38 C 1.1698(3) 0.78712(9) 1.0113(4) 0.0664(9) Uani 1 1 d .
H38 H 1.251052 0.786275 1.073877 0.080 Uiso 1 1 calc R
C39 C 1.0924(3) 0.80808(8) 1.0602(4) 0.0668(9) Uani 1 1 d .
H39 H 1.121325 0.821864 1.155680 0.080 Uiso 1 1 calc R
C40 C 0.9713(3) 0.80904(8) 0.9691(4) 0.0601(8) Uani 1 1 d .
H40 H 0.919117 0.823121 1.004864 0.072 Uiso 1 1 calc R
C41 C 0.7499(2) 0.82611(7) 0.6985(3) 0.0501(7) Uani 1 1 d .
C42 C 0.7979(3) 0.85110(9) 0.6182(4) 0.0700(9) Uani 1 1 d .
H42 H 0.864120 0.845540 0.585132 0.084 Uiso 1 1 calc R
C43 C 0.7443(4) 0.88529(10) 0.5873(5) 0.0877(12) Uani 1 1 d .
H43 H 0.774301 0.902320 0.531281 0.105 Uiso 1 1 calc R
C44 C 0.6481(4) 0.89354(10) 0.6394(5) 0.0858(11) Uani 1 1 d .
H44 H 0.613547 0.916153 0.619061 0.103 Uiso 1 1 calc R
C45 C 0.6035(3) 0.86898(9) 0.7200(4) 0.0777(10) Uani 1 1 d .
H45 H 0.538380 0.874685 0.755361 0.093 Uiso 1 1 calc R
C46 C 0.6542(3) 0.83558(8) 0.7499(4) 0.0587(8) Uani 1 1 d .
H46 H 0.623047 0.818921 0.806256 0.070 Uiso 1 1 calc R

loop_
_atom_site_aniso_label
_atom_site_aniso_U_11
_atom_site_aniso_U_22
_atom_site_aniso_U_33
_atom_site_aniso_U_23
_atom_site_aniso_U_13
_atom_site_aniso_U_12
S1 0.0478(5) 0.1090(8) 0.1147(8) -0.0188(7) 0.0069(5) -0.0303(5)
N1 0.0386(15) 0.091(2) 0.101(2) -0.0122(17) 0.0045(14) -0.0051(14)
N2 0.0608(17) 0.0739(19) 0.0871(19) -0.0101(15) 0.0163(14) -0.0307(14)
N3 0.0368(12) 0.0395(13) 0.0775(16) 0.0023(12) 0.0062(11) 0.0006(10)
N4 0.0456(14) 0.0345(12) 0.0752(16) -0.0062(11) 0.0067(12) -0.0065(10)
C1 0.0407(16) 0.0574(19) 0.0622(18) -0.0093(15) 0.0103(13) -0.0051(14)
C2 0.0440(16) 0.0547(18) 0.0554(16) -0.0087(14) 0.0113(13) -0.0145(14)
C3 0.0486(17) 0.0467(16) 0.0641(18) 0.0030(14) 0.0135(14) -0.0032(13)
C4 0.0384(15) 0.0445(15) 0.0512(15) -0.0008(13) 0.0116(12) -0.0041(12)
C5 0.0424(15) 0.0427(15) 0.0526(15) -0.0059(12) 0.0150(12) -0.0065(12)
C6 0.0488(17) 0.0420(16) 0.0669(18) -0.0069(14) 0.0140(14) -0.0005(13)
C7 0.0488(18) 0.0543(18) 0.0616(18) 0.0045(14) 0.0150(14) -0.0010(14)
C8 0.0463(18) 0.0550(18) 0.0662(19) -0.0017(15) 0.0142(14) -0.0010(14)
C9 0.0392(16) 0.0544(18) 0.0650(18) -0.0013(15) 0.0121(13) 0.0013(13)
C10 0.0473(17) 0.0506(17) 0.079(2) 0.0061(16) 0.0272(15) -0.0020(14)
C11 0.0435(16) 0.0480(17) 0.0740(19) 0.0155(15) 0.0197(14) 0.0080(13)
C12 0.0389(15) 0.0459(16) 0.0573(16) 0.0042(13) 0.0093(13) 0.0017(12)
C13 0.0464(17) 0.0539(18) 0.086(2) 0.0253(17) 0.0099(16) -0.0034(14)
C14 0.0456(18) 0.0579(19) 0.082(2) 0.0209(17) 0.0042(16) 0.0012(15)
C15 0.0376(14) 0.0440(16) 0.0601(17) 0.0080(14) 0.0152(13) 0.0041(12)
C16 0.0462(16) 0.0486(17) 0.0630(17) -0.0005(14) 0.0139(14) -0.0023(13)
C17 0.0539(18) 0.0445(17) 0.089(2) -0.0035(16) 0.0304(17) -0.0004(14)
C18 0.0449(17) 0.0548(19) 0.092(2) 0.0192(18) 0.0299(17) 0.0132(14)
C19 0.0473(17) 0.068(2) 0.0662(19) 0.0152(17) 0.0129(14) 0.0117(15)
C20 0.0487(16) 0.0571(18) 0.0597(18) 0.0023(15) 0.0135(14) 0.0054(14)
C21 0.0386(15) 0.0451(16) 0.0546(16) 0.0051(13) 0.0051(13) 0.0022(12)
C22 0.0490(17) 0.0564(19) 0.0662(18) 0.0034(15) 0.0120(14) 0.0000(14)
C23 0.057(2) 0.067(2) 0.087(2) 0.0184(19) 0.0070(18) -0.0090(17)
C24 0.078(3) 0.055(2) 0.094(3) 0.002(2) -0.001(2) -0.0155(19)
C25 0.097(3) 0.053(2) 0.085(2) -0.0113(18) 0.020(2) 0.0052(19)
C26 0.063(2) 0.057(2) 0.076(2) -0.0002(16) 0.0234(17) 0.0042(15)
C27 0.0511(17) 0.0449(17) 0.0645(18) -0.0090(14) 0.0189(14) -0.0103(14)
C28 0.0573(18) 0.0494(18) 0.0696(19) -0.0088(15) 0.0241(15) -0.0095(14)
C29 0.0582(18) 0.0429(16) 0.0579(17) -0.0116(14) 0.0208(15) -0.0141(13)
C30 0.074(2) 0.0384(16) 0.0637(18) -0.0014(14) 0.0133(16) -0.0102(14)
C31 0.0649(19) 0.0442(17) 0.0579(17) -0.0028(14) 0.0043(15) -0.0129(14)
C32 0.0530(17) 0.0393(15) 0.0562(17) -0.0062(13) 0.0133(14) -0.0093(13)
C33 0.0487(17) 0.0391(15) 0.0675(18) -0.0034(14) 0.0102(14) -0.0033(13)
C34 0.0475(16) 0.0499(18) 0.074(2) -0.0116(15) 0.0129(15) -0.0068(13)
C35 0.0479(16) 0.0353(14) 0.0613(17) -0.0001(13) 0.0109(14) -0.0066(12)
C36 0.066(2) 0.0578(19) 0.0642(19) -0.0093(16) 0.0162(16) 0.0042(16)
C37 0.063(2) 0.064(2) 0.080(2) 0.0048(18) 0.0241(18) 0.0095(16)
C38 0.0511(18) 0.058(2) 0.079(2) 0.0126(18) 0.0066(17) -0.0060(15)
C39 0.063(2) 0.056(2) 0.070(2) -0.0102(16) 0.0047(17) -0.0118(16)
C40 0.061(2) 0.0475(17) 0.0674(19) -0.0125(15) 0.0151(16) -0.0084(14)
C41 0.0506(17) 0.0398(15) 0.0515(15) -0.0037(13) 0.0047(13) -0.0111(13)
C42 0.072(2) 0.064(2) 0.072(2) 0.0047(17) 0.0201(17) -0.0235(17)
C43 0.104(3) 0.060(2) 0.083(2) 0.0257(19) 0.007(2) -0.032(2)
C44 0.081(3) 0.051(2) 0.108(3) 0.005(2) 0.006(2) -0.0037(19)
C45 0.079(2) 0.051(2) 0.096(3) -0.0090(19) 0.017(2) 0.0008(17)
C46 0.067(2) 0.0441(17) 0.0650(19) -0.0005(14) 0.0212(16) -0.0046(14)

loop_
_atom_type_symbol
_atom_type_description
_atom_type_scat_dispersion_real
_atom_type_scat_dispersion_imag
_atom_type_scat_source
C C 0.0033 0.0016 'International Tables Vol C Tables 4.2.6.8 and 6.1.1.4'
H H 0.0000 0.0000 'International Tables Vol C Tables 4.2.6.8 and 6.1.1.4'
N N 0.0061 0.0033 'International Tables Vol C Tables 4.2.6.8 and 6.1.1.4'
S S 0.1246 0.1234 'International Tables Vol C Tables 4.2.6.8 and 6.1.1.4'

loop_
_geom_angle_atom_site_label_1
_geom_angle_atom_site_label_2
_geom_angle_atom_site_label_3
_geom_angle
N1 S1 N2 101.54(13)
C1 N1 S1 105.9(2)
C2 N2 S1 106.1(2)
C12 N3 C15 121.2(2)
C12 N3 C21 120.3(2)
C21 N3 C15 118.1(2)
C32 N4 C35 122.0(2)
C32 N4 C41 120.6(2)
C35 N4 C41 116.9(2)
N1 C1 C2 113.7(3)
N1 C1 C6 125.8(3)
C6 C1 C2 120.4(2)
N2 C2 C1 112.8(3)
N2 C2 C3 127.1(3)
C3 C2 C1 120.1(2)
C2 C3 H3 120.4
C4 C3 C2 119.2(3)
C4 C3 H3 120.4
C3 C4 C5 120.4(2)
C3 C4 C7 121.9(2)
C7 C4 C5 117.8(2)
C6 C5 C4 120.4(2)
C6 C5 C27 119.9(2)
C27 C5 C4 119.8(2)
C1 C6 H6 120.3
C5 C6 C1 119.4(3)
C5 C6 H6 120.3
C8 C7 C4 175.3(3)
C7 C8 C9 175.3(3)
C10 C9 C8 122.3(3)
C14 C9 C8 120.1(3)
C14 C9 C10 117.6(2)
C9 C10 H10 119.2
C11 C10 C9 121.6(3)
C11 C10 H10 119.2
C10 C11 H11 119.8
C10 C11 C12 120.4(3)
C12 C11 H11 119.8
C11 C12 N3 121.4(2)
C13 C12 N3 120.3(2)
C13 C12 C11 118.2(2)
C12 C13 H13 119.5
C14 C13 C12 120.9(3)
C14 C13 H13 119.5
C9 C14 H14 119.4
C13 C14 C9 121.2(3)
C13 C14 H14 119.4
C16 C15 N3 120.5(2)
C16 C15 C20 118.8(2)
C20 C15 N3 120.6(3)
C15 C16 H16 119.8
C17 C16 C15 120.3(3)
C17 C16 H16 119.8
C16 C17 H17 119.7
C18 C17 C16 120.5(3)
C18 C17 H17 119.7
C17 C18 H18 120.3
C19 C18 C17 119.4(3)
C19 C18 H18 120.3
C18 C19 H19 119.7
C18 C19 C20 120.6(3)
C20 C19 H19 119.7
C15 C20 H20 119.9
C19 C20 C15 120.3(3)
C19 C20 H20 119.9
C22 C21 N3 119.9(3)
C22 C21 C26 119.1(3)
C26 C21 N3 121.0(3)
C21 C22 H22 119.5
C23 C22 C21 120.9(3)
C23 C22 H22 119.5
C22 C23 H23 120.0
C24 C23 C22 119.9(3)
C24 C23 H23 120.0
C23 C24 H24 119.9
C23 C24 C25 120.1(3)
C25 C24 H24 119.9
C24 C25 H25 119.6
C24 C25 C26 120.8(3)
C26 C25 H25 119.6
C21 C26 C25 119.2(3)
C21 C26 H26 120.4
C25 C26 H26 120.4
C28 C27 C5 175.6(3)
C27 C28 C29 179.6(4)
C30 C29 C28 120.7(3)
C34 C29 C28 121.9(3)
C34 C29 C30 117.4(2)
C29 C30 H30 119.3
C31 C30 C29 121.5(3)
C31 C30 H30 119.3
C30 C31 H31 119.7
C30 C31 C32 120.7(3)
C32 C31 H31 119.7
C31 C32 N4 121.4(2)
C33 C32 N4 120.7(2)
C33 C32 C31 117.9(2)
C32 C33 H33 119.5
C34 C33 C32 121.1(3)
C34 C33 H33 119.5
C29 C34 H34 119.2
C33 C34 C29 121.5(3)
C33 C34 H34 119.2
C36 C35 N4 121.3(2)
C36 C35 C40 118.8(3)
C40 C35 N4 119.9(2)
C35 C36 H36 119.9
C35 C36 C37 120.1(3)
C37 C36 H36 119.9
C36 C37 H37 119.8
C38 C37 C36 120.5(3)
C38 C37 H37 119.8
C37 C38 H38 120.2
C39 C38 C37 119.5(3)
C39 C38 H38 120.2
C38 C39 H39 119.7
C38 C39 C40 120.5(3)
C40 C39 H39 119.7
C35 C40 H40 119.7
C39 C40 C35 120.6(3)
C39 C40 H40 119.7
C42 C41 N4 119.6(3)
C46 C41 N4 121.2(2)
C46 C41 C42 119.2(3)
C41 C42 H42 120.7
C41 C42 C43 118.6(3)
C43 C42 H42 120.7
C42 C43 H43 119.8
C44 C43 C42 120.4(3)
C44 C43 H43 119.8
C43 C44 H44 119.8
C45 C44 C43 120.3(3)
C45 C44 H44 119.8
C44 C45 H45 120.0
C44 C45 C46 119.9(4)
C46 C45 H45 120.0
C41 C46 H46 119.2
C45 C46 C41 121.7(3)
C45 C46 H46 119.2

loop_
_geom_bond_atom_site_label_1
_geom_bond_atom_site_label_2
_geom_bond_distance
S1 N1 1.602(3)
S1 N2 1.605(3)
N1 C1 1.347(3)
N2 C2 1.353(3)
N3 C12 1.412(3)
N3 C15 1.426(3)
N3 C21 1.423(3)
N4 C32 1.402(3)
N4 C35 1.425(3)
N4 C41 1.434(3)
C1 C2 1.418(4)
C1 C6 1.409(4)
C2 C3 1.411(4)
C3 H3 0.9300
C3 C4 1.373(3)
C4 C5 1.453(4)
C4 C7 1.432(4)
C5 C6 1.368(3)
C5 C27 1.428(4)
C6 H6 0.9300
C7 C8 1.202(3)
C8 C9 1.433(4)
C9 C10 1.388(4)
C9 C14 1.383(4)
C10 H10 0.9300
C10 C11 1.381(3)
C11 H11 0.9300
C11 C12 1.387(4)
C12 C13 1.387(4)
C13 H13 0.9300
C13 C14 1.380(4)
C14 H14 0.9300
C15 C16 1.381(4)
C15 C20 1.385(4)
C16 H16 0.9300
C16 C17 1.381(4)
C17 H17 0.9300
C17 C18 1.371(4)
C18 H18 0.9300
C18 C19 1.371(4)
C19 H19 0.9300
C19 C20 1.379(4)
C20 H20 0.9300
C21 C22 1.379(4)
C21 C26 1.379(4)
C22 H22 0.9300
C22 C23 1.375(4)
C23 H23 0.9300
C23 C24 1.359(5)
C24 H24 0.9300
C24 C25 1.363(5)
C25 H25 0.9300
C25 C26 1.391(4)
C26 H26 0.9300
C27 C28 1.193(4)
C28 C29 1.438(4)
C29 C30 1.395(4)
C29 C34 1.387(4)
C30 H30 0.9300
C30 C31 1.379(4)
C31 H31 0.9300
C31 C32 1.393(4)
C32 C33 1.393(3)
C33 H33 0.9300
C33 C34 1.375(4)
C34 H34 0.9300
C35 C36 1.379(4)
C35 C40 1.382(4)
C36 H36 0.9300
C36 C37 1.386(4)
C37 H37 0.9300
C37 C38 1.376(4)
C38 H38 0.9300
C38 C39 1.361(4)
C39 H39 0.9300
C39 C40 1.382(4)
C40 H40 0.9300
C41 C42 1.380(4)
C41 C46 1.375(4)
C42 H42 0.9300
C42 C43 1.412(5)
C43 H43 0.9300
C43 C44 1.373(5)
C44 H44 0.9300
C44 C45 1.349(5)
C45 H45 0.9300
C45 C46 1.372(4)
C46 H46 0.9300
